data_2107428
loop_
_publ_author_name
'Nord, A.G.'

_publ_section_title
;
 Crystallographic Studies of the Farringtonite-type Phases gamma-Zn2 Co (P
 O4)2 and gamma-(Zn.5 Co.5)3 (P O4)2
;
_journal_name_full 'Acta Crystallographica B (39,1983-)'
_journal_page_first 191
_journal_page_last 194
_journal_volume 40
_journal_year 1984
_chemical_formula_sum 'Co O8 P2 Zn2'
_chemical_name_systematic 'Zn2 Co (P O4)2'
_space_group_IT_number 14
_symmetry_space_group_name_Hall '-P 2yn'
_symmetry_space_group_name_H-M 'P 1 21/n 1'
_cell_angle_alpha 90
_cell_angle_beta 94.74
_cell_angle_gamma 90
_cell_formula_units_Z 2
_cell_length_a 7.536
_cell_length_b 8.413
_cell_length_c 5.049
_cell_volume 319.014
_citation_journal_id_ASTM ASBSDK
_cod_data_source_file Nord_ASBSDK_1984_1302.cif
_cod_data_source_block Co1O8P2Zn2
_cod_original_cell_volume 319.0136
_cod_original_sg_symbol_Hall '-P 2ybc (x-z,y,z)'
_cod_original_formula_sum 'Co1 O8 P2 Zn2'
_cod_database_code 2107428

loop_
_symmetry_equiv_pos_as_xyz
x,y,z
-x+1/2,y+1/2,-z+1/2
-x,-y,-z
x-1/2,-y-1/2,z-1/2

loop_
_atom_site_label
_atom_site_type_symbol
_atom_site_fract_x
_atom_site_fract_y
_atom_site_fract_z
_atom_site_occupancy
_atom_site_U_iso_or_equiv
Co1 Co+2 0.617 0.141 0.079 0.18 0.0
O1 O-2 0.049 0.135 0.825 1 0.0
O4 O-2 0.363 0.078 0.048 1 0.0
Co2 Co+2 0 0 0.5 0.64 0.0
Zn2 Zn+2 0 0 0.5 0.36 0.0
Zn1 Zn+2 0.617 0.141 0.079 0.82 0.0
O3 O-2 0.257 0.361 0.939 1 0.0
P1 P+5 0.197 0.194 0.032 1 0.0
O2 O-2 0.126 0.197 0.307 1 0.0
